data_1549312
loop_
_publ_author_name
'Halbach, Robert L.'
'Gygi, David'
'Bloch, Eric D.'
'Anderson, Bryce L.'
'Nocera, Daniel G.'

_publ_section_title
;
 Structurally characterized terminal manganese(iv) oxo tris(alkoxide)
 complex.
;
_journal_issue 19
_journal_name_full 'Chemical science'
_journal_page_first 4524
_journal_page_last 4528
_journal_paper_doi 10.1039/c8sc01164h
_journal_volume 9
_journal_year 2018
_chemical_formula_moiety 'C38 H79 K Mn O5'
_chemical_formula_sum 'C38 H79 K Mn O5'
_chemical_formula_weight 710.05
_space_group_crystal_system monoclinic
_space_group_IT_number 15
_space_group_name_Hall '-C 2yc'
_space_group_name_H-M_alt 'C 1 2/c 1'
_symmetry_space_group_name_Hall '-C 2yc'
_symmetry_space_group_name_H-M 'C 1 2/c 1'
_atom_sites_solution_hydrogens geom
_atom_sites_solution_primary direct
_atom_sites_solution_secondary difmap
_audit_creation_date 2018-03-12
_audit_creation_method
;
Olex2 1.2
(compiled 2017.08.10 svn.r3461 for OlexSys, GUI svn.r5381)
;
_audit_update_record
;
2018-03-12 deposited with the CCDC.
2018-04-16 downloaded from the CCDC.
;
_cell_angle_alpha 90
_cell_angle_beta 122.0930(10)
_cell_angle_gamma 90
_cell_formula_units_Z 4
_cell_length_a 18.3234(12)
_cell_length_b 15.9361(10)
_cell_length_c 16.7710(11)
_cell_measurement_reflns_used 9891
_cell_measurement_temperature 100(2)
_cell_measurement_theta_max 27.847
_cell_measurement_theta_min 2.556
_cell_volume 4148.8(5)
_computing_cell_refinement 'SAINT V8.32B (?, 2016)'
_computing_data_reduction 'SAINT V8.32B (?, 2016)'
_computing_molecular_graphics 'Olex2 (Dolomanov et al., 2009)'
_computing_publication_material 'Olex2 (Dolomanov et al., 2009)'
_computing_structure_refinement 'ShelXL (Sheldrick, 2015)'
_computing_structure_solution 'ShelXT (Sheldrick, 2015)'
_diffrn_ambient_temperature 99.95
_diffrn_detector_area_resol_mean 7.39
_diffrn_measured_fraction_theta_full 1.000
_diffrn_measured_fraction_theta_max 1.000
_diffrn_measurement_device_type 'Bruker APEX-II CCD'
_diffrn_measurement_method '\f and \w scans'
_diffrn_radiation_monochromator graphite
_diffrn_radiation_type MoK\a
_diffrn_radiation_wavelength 0.71073
_diffrn_reflns_av_R_equivalents 0.0339
_diffrn_reflns_av_unetI/netI 0.0198
_diffrn_reflns_Laue_measured_fraction_full 1.000
_diffrn_reflns_Laue_measured_fraction_max 1.000
_diffrn_reflns_limit_h_max 24
_diffrn_reflns_limit_h_min -24
_diffrn_reflns_limit_k_max 20
_diffrn_reflns_limit_k_min -20
_diffrn_reflns_limit_l_max 22
_diffrn_reflns_limit_l_min -22
_diffrn_reflns_number 36865
_diffrn_reflns_point_group_measured_fraction_full 1.000
_diffrn_reflns_point_group_measured_fraction_max 1.000
_diffrn_reflns_theta_full 25.242
_diffrn_reflns_theta_max 27.928
_diffrn_reflns_theta_min 1.831
_diffrn_source 'fine-focus sealed tube'
_diffrn_standards_number 0
_exptl_absorpt_coefficient_mu 0.455
_exptl_absorpt_correction_T_max 0.7456
_exptl_absorpt_correction_T_min 0.6105
_exptl_absorpt_correction_type multi-scan
_exptl_absorpt_process_details
;
SADABS-2012/1 (Bruker,2012) was used for absorption correction.
wR2(int) was 0.0806 before and 0.0470 after correction.
The Ratio of minimum to maximum transmission is 0.8188.
The \l/2 correction factor is 0.0015.
;
_exptl_crystal_colour colourless
_exptl_crystal_density_diffrn 1.137
_exptl_crystal_density_method 'not measured'
_exptl_crystal_description Block
_exptl_crystal_F_000 1564
_exptl_crystal_size_max 0.65
_exptl_crystal_size_mid 0.424
_exptl_crystal_size_min 0.422
_refine_diff_density_max 0.833
_refine_diff_density_min -0.471
_refine_diff_density_rms 0.064
_refine_ls_extinction_method none
_refine_ls_goodness_of_fit_ref 1.031
_refine_ls_hydrogen_treatment constr
_refine_ls_matrix_type full
_refine_ls_number_parameters 255
_refine_ls_number_reflns 4972
_refine_ls_number_restraints 34
_refine_ls_restrained_S_all 1.035
_refine_ls_R_factor_all 0.0610
_refine_ls_R_factor_gt 0.0517
_refine_ls_shift/su_max 0.001
_refine_ls_shift/su_mean 0.000
_refine_ls_structure_factor_coef Fsqd
_refine_ls_weighting_details 'w=1/[\s^2^(Fo^2^)+(0.0693P)^2^+7.9685P] where P=(Fo^2^+2Fc^2^)/3'
_refine_ls_weighting_scheme calc
_refine_ls_wR_factor_gt 0.1347
_refine_ls_wR_factor_ref 0.1440
_reflns_Friedel_coverage 0.000
_reflns_number_gt 4277
_reflns_number_total 4972
_reflns_threshold_expression 'I > 2\s(I)'
_cod_data_source_file c8sc01164h2.cif
_cod_data_source_block cmpd_1_mn(ditox)3k(thf)2
_cod_depositor_comments 'Adding full bibliography for 1549310--1549312.cif.'
_cod_database_code 1549312
_shelx_shelxl_version_number 2017/1
_shelx_space_group_comment
;
The symmetry employed for this shelxl refinement is uniquely defined
by the following loop, which should always be used as a source of
symmetry information in preference to the above space-group names.
They are only intended as comments.
;
_shelx_estimated_absorpt_t_max 0.831
_shelx_estimated_absorpt_t_min 0.756
_olex2_refinement_description
;
1. Fixed Uiso
 At 1.2 times of:
  All C(H,H) groups
 At 1.5 times of:
  All C(H,H,H) groups
2. Uiso/Uaniso restraints and constraints
Uanis(C11A) = Uanis(C12A) = Uanis(C13A) = Uanis(C14A) = Uanis(C15A) =
Uanis(C16A) = Uanis(C17A) = Uanis(C18A) = Uanis(C19A) = Uanis(C20A) =
Uanis(C11B) = Uanis(C12B) = Uanis(C13B) = Uanis(C14B) = Uanis(C15B) =
Uanis(C16B) = Uanis(C17B) = Uanis(C18B) = Uanis(C19B) = Uanis(C20B)
Uanis(C31A) = Uanis(C32A) = Uanis(C33A) = Uanis(C34A) = Uanis(C31B) =
Uanis(C32B) = Uanis(C33B) = Uanis(C34B)
3. Same fragment restrains
{C11A, C12A, C13A, C14A, C15A, C16A, C17A, C18A, C19A, C20A} sigma for 1-2:
0.02, 1-3: 0.04
{C11B, C12B, C13B, C14B, C15B, C16B, C17B, C18B, C19B, C20B} sigma for 1-2:
0.02, 1-3: 0.04
as
{C11A, C12A, C13A, C14A, C15A, C16A, C17A, C18A, C19A, C20A}
{O3A, C31A, C32A, C33A, C34A} sigma for 1-2: 0.02, 1-3: 0.04
{O3B, C31B, C32B, C33B, C34B} sigma for 1-2: 0.02, 1-3: 0.04
as
{O3A, C31A, C32A, C33A, C34A}
4. Others
 Sof(O3B)=Sof(C31B)=Sof(H31C)=Sof(H31D)=Sof(C32B)=Sof(H32C)=Sof(H32D)=
 Sof(C33B)=Sof(H33C)=Sof(H33D)=Sof(C34B)=Sof(H34C)=Sof(H34D)=1-FVAR(1)
 Sof(C11B)=Sof(C12B)=Sof(C13B)=Sof(H13D)=Sof(H13E)=Sof(H13F)=Sof(C14B)=
 Sof(H14D)=Sof(H14E)=Sof(H14F)=Sof(C15B)=Sof(H15D)=Sof(H15E)=Sof(H15F)=
 Sof(C16B)=Sof(C17B)=Sof(H17D)=Sof(H17E)=Sof(H17F)=Sof(C18B)=Sof(H18D)=
 Sof(H18E)=Sof(H18F)=Sof(C19B)=Sof(H19D)=Sof(H19E)=Sof(H19F)=Sof(C20B)=
 Sof(H20D)=Sof(H20E)=Sof(H20F)=0.5*(1-FVAR(2))
 Sof(C11A)=Sof(C12A)=Sof(C13A)=Sof(H13A)=Sof(H13B)=Sof(H13C)=Sof(C14A)=
 Sof(H14A)=Sof(H14B)=Sof(H14C)=Sof(C15A)=Sof(H15A)=Sof(H15B)=Sof(H15C)=
 Sof(C16A)=Sof(C17A)=Sof(H17A)=Sof(H17B)=Sof(H17C)=Sof(C18A)=Sof(H18A)=
 Sof(H18B)=Sof(H18C)=Sof(C19A)=Sof(H19A)=Sof(H19B)=Sof(H19C)=Sof(C20A)=
 Sof(H20A)=Sof(H20B)=Sof(H20C)=0.5*FVAR(2)
 Sof(O3A)=Sof(C31A)=Sof(H31A)=Sof(H31B)=Sof(C32A)=Sof(H32A)=Sof(H32B)=
 Sof(C33A)=Sof(H33A)=Sof(H33B)=Sof(C34A)=Sof(H34A)=Sof(H34B)=FVAR(1)
 Fixed Sof: O2A(0.5)
5.a Secondary CH2 refined with riding coordinates:
 C31A(H31A,H31B), C32A(H32A,H32B), C33A(H33A,H33B), C34A(H34A,H34B), C31B(H31C,
 H31D), C32B(H32C,H32D), C33B(H33C,H33D), C34B(H34C,H34D)
5.b Me refined with riding coordinates and stretchable bonds:
 C3(H3A,H3B,H3C), C4(H4A,H4B,H4C), C5(H5A,H5B,H5C), C7(H7A,H7B,H7C), C8(H8A,
 H8B,H8C), C9(H9A,H9B,H9C), C10(H10A,H10B,H10C), C13A(H13A,H13B,H13C),
 C14A(H14A,H14B,H14C), C15A(H15A,H15B,H15C), C17A(H17A,H17B,H17C), C18A(H18A,
 H18B,H18C), C19A(H19A,H19B,H19C), C20A(H20A,H20B,H20C), C13B(H13D,H13E,H13F),
 C14B(H14D,H14E,H14F), C15B(H15D,H15E,H15F), C17B(H17D,H17E,H17F), C18B(H18D,
 H18E,H18F), C19B(H19D,H19E,H19F), C20B(H20D,H20E,H20F)
;
_olex2_submission_special_instructions 'No special instructions were received'

loop_
_space_group_symop_operation_xyz
'x, y, z'
'-x, y, -z+1/2'
'x+1/2, y+1/2, z'
'-x+1/2, y+1/2, -z+1/2'
'-x, -y, -z'
'x, -y, z-1/2'
'-x+1/2, -y+1/2, -z'
'x+1/2, -y+1/2, z-1/2'

loop_
_atom_site_label
_atom_site_type_symbol
_atom_site_fract_x
_atom_site_fract_y
_atom_site_fract_z
_atom_site_U_iso_or_equiv
_atom_site_adp_type
_atom_site_occupancy
_atom_site_site_symmetry_order
_atom_site_calc_flag
_atom_site_refinement_flags_posn
_atom_site_refinement_flags_adp
_atom_site_refinement_flags_occupancy
_atom_site_disorder_assembly
_atom_site_disorder_group
Mn1 Mn 0.500000 -0.18712(2) -0.250000 0.02686(13) Uani 1 2 d S T P A .
K1 K 0.500000 -0.39979(4) -0.250000 0.03662(17) Uani 1 2 d S T P A .
O1 O 0.50826(9) -0.26854(9) -0.15708(10) 0.0310(3) Uani 1 1 d . . . . .
C1 C 0.50722(14) -0.25900(15) -0.07437(15) 0.0363(5) Uani 1 1 d . . . . .
C2 C 0.59897(16) -0.2885(2) 0.01043(19) 0.0606(8) Uani 1 1 d . . . . .
C3 C 0.6657(2) -0.2196(3) 0.0279(3) 0.0920(15) Uani 1 1 d . . . . .
H3A H 0.6492(5) -0.1679(15) 0.0427(5) 0.138 Uiso 1 1 calc GR . . . .
H3B H 0.7212(17) -0.2359(6) 0.0792(15) 0.138 Uiso 1 1 calc GR . . . .
H3C H 0.6678(2) -0.2126(4) -0.0273(16) 0.138 Uiso 1 1 calc GR . . . .
C4 C 0.6039(2) -0.3013(3) 0.1044(2) 0.0922(16) Uani 1 1 d . . . . .
H4A H 0.5846(6) -0.2510(15) 0.1198(5) 0.138 Uiso 1 1 calc GR . . . .
H4B H 0.5675(11) -0.3476(14) 0.0984(3) 0.138 Uiso 1 1 calc GR . . . .
H4C H 0.6626(18) -0.3131(5) 0.1536(15) 0.138 Uiso 1 1 calc GR . . . .
C5 C 0.62988(18) -0.3692(3) -0.0128(2) 0.0704(10) Uani 1 1 d . . . . .
H5A H 0.62720(19) -0.3622(3) -0.0703(14) 0.106 Uiso 1 1 calc GR . . A .
H5B H 0.6874(13) -0.3806(4) 0.0359(11) 0.106 Uiso 1 1 calc GR . . . .
H5C H 0.5941(8) -0.4145(11) -0.0182(3) 0.106 Uiso 1 1 calc GR . . . .
C6 C 0.42514(14) -0.30671(14) -0.08802(16) 0.0349(5) Uani 1 1 d . . . . .
C7 C 0.39856(17) -0.27816(19) -0.0191(2) 0.0492(6) Uani 1 1 d . . . . .
H7A H 0.3927(2) -0.2166(12) -0.0216(2) 0.074 Uiso 1 1 calc GR . . . .
H7B H 0.3430(11) -0.3042(5) -0.0370(4) 0.074 Uiso 1 1 calc GR . . . .
H7C H 0.4430(9) -0.2955(4) 0.0454(13) 0.074 Uiso 1 1 calc GR . . . .
C8 C 0.43324(17) -0.40272(16) -0.0809(2) 0.0503(6) Uani 1 1 d . . . . .
H8A H 0.4812(9) -0.4183(3) -0.0193(12) 0.075 Uiso 1 1 calc GR . . . .
H8B H 0.3807(10) -0.4266(5) -0.0903(3) 0.075 Uiso 1 1 calc GR . . . .
H8C H 0.4429(3) -0.4237(4) -0.1287(9) 0.075 Uiso 1 1 calc GR . . . .
C9 C 0.34780(14) -0.28753(15) -0.18753(17) 0.0402(5) Uani 1 1 d . . . . .
H9A H 0.3397(2) -0.2270(11) -0.1958(2) 0.060 Uiso 1 1 calc GR . . . .
H9B H 0.3587(2) -0.3103(4) -0.2342(9) 0.060 Uiso 1 1 calc GR . . . .
H9C H 0.2961(9) -0.3132(5) -0.1955(2) 0.060 Uiso 1 1 calc GR . . . .
C10 C 0.4946(2) -0.16500(18) -0.0619(2) 0.0567(7) Uani 1 1 d . . . . .
H10A H 0.4938(2) -0.1577(2) -0.0062(11) 0.085 Uiso 1 1 calc GR . . . .
H10B H 0.5407(9) -0.1335(7) -0.0573(2) 0.085 Uiso 1 1 calc GR . . . .
H10C H 0.4416(11) -0.1461(4) -0.1146(11) 0.085 Uiso 1 1 calc GR . . . .
O2A O 0.5095(14) -0.06938(15) -0.2396(13) 0.030(2) Uani 0.5 1 d . . . . .
C11A C 0.5049(7) 0.0146(11) -0.2262(9) 0.0419(5) Uani 0.234(3) 1 d D . . A -1
C12A C 0.5841(10) 0.0535(9) -0.2294(10) 0.0419(5) Uani 0.234(3) 1 d D . . A -1
C13A C 0.6608(7) -0.0070(7) -0.1831(9) 0.0419(5) Uani 0.234(3) 1 d D . . A -1
H13A H 0.681(2) -0.0160(12) -0.113(7) 0.063 Uiso 0.234(3) 1 calc GR . . A -1
H13B H 0.6426(19) -0.064(6) -0.218(4) 0.063 Uiso 0.234(3) 1 calc GR . . A -1
H13C H 0.711(5) 0.018(3) -0.1866(10) 0.063 Uiso 0.234(3) 1 calc GR . . A -1
C14A C 0.6091(10) 0.1394(8) -0.1784(12) 0.0419(5) Uani 0.234(3) 1 d D . . A -1
H14A H 0.6277(15) 0.1299(10) -0.094(6) 0.063 Uiso 0.234(3) 1 calc GR . . A -1
H14B H 0.674(4) 0.169(2) -0.1775(12) 0.063 Uiso 0.234(3) 1 calc GR . . A -1
H14C H 0.546(4) 0.190(3) -0.221(3) 0.063 Uiso 0.234(3) 1 calc GR . . A -1
C15A C 0.5612(7) 0.0618(7) -0.3307(8) 0.0419(5) Uani 0.234(3) 1 d D . . A -1
H15A H 0.509(5) 0.103(4) -0.368(4) 0.063 Uiso 0.234(3) 1 calc GR . . A -1
H15B H 0.614(5) 0.086(2) -0.3312(8) 0.063 Uiso 0.234(3) 1 calc GR . . A -1
H15C H 0.5450(18) 0.003(6) -0.363(3) 0.063 Uiso 0.234(3) 1 calc GR . . A -1
C16A C 0.4135(10) 0.0524(10) -0.2880(10) 0.0419(5) Uani 0.234(3) 1 d D . . A -1
C17A C 0.3698(7) 0.0232(7) -0.3940(8) 0.0419(5) Uani 0.234(3) 1 d D . . A -1
H17A H 0.409(3) 0.0426(17) -0.421(2) 0.063 Uiso 0.234(3) 1 calc GR . . A -1
H17B H 0.3635(9) -0.044(5) -0.3977(8) 0.063 Uiso 0.234(3) 1 calc GR . . A -1
H17C H 0.307(5) 0.051(2) -0.436(3) 0.063 Uiso 0.234(3) 1 calc GR . . A -1
C18A C 0.3523(7) 0.0217(7) -0.2583(10) 0.0419(5) Uani 0.234(3) 1 d D . . A -1
H18A H 0.290(5) 0.049(2) -0.303(4) 0.063 Uiso 0.234(3) 1 calc GR . . A -1
H18B H 0.3468(8) -0.045(6) -0.2644(10) 0.063 Uiso 0.234(3) 1 calc GR . . A -1
H18C H 0.377(2) 0.0395(16) -0.187(6) 0.063 Uiso 0.234(3) 1 calc GR . . A -1
C19A C 0.4091(8) 0.1527(7) -0.2845(10) 0.0419(5) Uani 0.234(3) 1 d D . . A -1
H19A H 0.446(4) 0.177(2) -0.3024(17) 0.063 Uiso 0.234(3) 1 calc GR . . A -1
H19B H 0.351(5) 0.1709(19) -0.327(4) 0.063 Uiso 0.234(3) 1 calc GR . . A -1
H19C H 0.4273(19) 0.1700(18) -0.222(6) 0.063 Uiso 0.234(3) 1 calc GR . . A -1
C20A C 0.5341(7) 0.0245(8) -0.1205(9) 0.0419(5) Uani 0.234(3) 1 d D . . A -1
H20A H 0.5318(7) 0.093(6) -0.1045(16) 0.063 Uiso 0.234(3) 1 calc GR . . A -1
H20B H 0.490(4) -0.013(3) -0.1065(14) 0.063 Uiso 0.234(3) 1 calc GR . . A -1
H20C H 0.602(6) 0.000(2) -0.074(4) 0.063 Uiso 0.234(3) 1 calc GR . . A -1
C11B C 0.4981(7) 0.0159(9) -0.2683(9) 0.0419(5) Uani 0.266(3) 1 d D . . A -2
C12B C 0.4096(7) 0.0437(7) -0.2789(9) 0.0419(5) Uani 0.266(3) 1 d D . . A -2
C13B C 0.3439(6) -0.0277(6) -0.3294(8) 0.0419(5) Uani 0.266(3) 1 d D . . A -2
H13D H 0.3376(8) -0.0391(12) -0.391(5) 0.063 Uiso 0.266(3) 1 calc GR . . A -2
H13E H 0.3644(19) -0.079(4) -0.290(3) 0.063 Uiso 0.266(3) 1 calc GR . . A -2
H13F H 0.288(5) -0.0108(15) -0.3398(12) 0.063 Uiso 0.266(3) 1 calc GR . . A -2
C14B C 0.3687(7) 0.1243(6) -0.3365(8) 0.0419(5) Uani 0.266(3) 1 d D . . A -2
H14D H 0.3654(9) 0.1209(7) -0.380(5) 0.063 Uiso 0.266(3) 1 calc GR . . A -2
H14E H 0.327(5) 0.1296(8) -0.3441(12) 0.063 Uiso 0.266(3) 1 calc GR . . A -2
H14F H 0.394(3) 0.159(4) -0.312(3) 0.063 Uiso 0.266(3) 1 calc GR . . A -2
C15B C 0.4142(6) 0.0560(6) -0.1860(8) 0.0419(5) Uani 0.266(3) 1 d D . . A -2
H15D H 0.441(2) 0.004(4) -0.145(3) 0.063 Uiso 0.266(3) 1 calc GR . . A -2
H15E H 0.451(3) 0.107(4) -0.152(3) 0.063 Uiso 0.266(3) 1 calc GR . . A -2
H15F H 0.354(5) 0.0647(9) -0.1991(13) 0.063 Uiso 0.266(3) 1 calc GR . . A -2
C16B C 0.5825(6) 0.0630(6) -0.1949(7) 0.0419(5) Uani 0.266(3) 1 d D . . A -2
C17B C 0.6134(6) 0.0381(6) -0.0914(7) 0.0419(5) Uani 0.266(3) 1 d D . . A -2
H17D H 0.571(3) 0.0500(11) -0.0800(12) 0.063 Uiso 0.266(3) 1 calc GR . . A -2
H17E H 0.6254(11) -0.018(4) -0.0832(10) 0.063 Uiso 0.266(3) 1 calc GR . . A -2
H17F H 0.662(4) 0.068(2) -0.051(3) 0.063 Uiso 0.266(3) 1 calc GR . . A -2
C18B C 0.6574(6) 0.0407(6) -0.2068(8) 0.0419(5) Uani 0.266(3) 1 d D . . A -2
H18D H 0.6406(13) 0.0562(13) -0.277(5) 0.063 Uiso 0.266(3) 1 calc GR . . A -2
H18E H 0.714(4) 0.075(3) -0.157(4) 0.063 Uiso 0.266(3) 1 calc GR . . A -2
H18F H 0.6706(11) -0.025(5) -0.1950(12) 0.063 Uiso 0.266(3) 1 calc GR . . A -2
C19B C 0.5750(7) 0.1625(6) -0.1957(8) 0.0419(5) Uani 0.266(3) 1 d D . . A -2
H19D H 0.524(4) 0.1793(14) -0.1876(11) 0.063 Uiso 0.266(3) 1 calc GR . . A -2
H19E H 0.632(4) 0.188(2) -0.140(4) 0.063 Uiso 0.266(3) 1 calc GR . . A -2
H19F H 0.5634(11) 0.1859(18) -0.260(5) 0.063 Uiso 0.266(3) 1 calc GR . . A -2
C20B C 0.4893(6) 0.0268(7) -0.3654(8) 0.0419(5) Uani 0.266(3) 1 d D . . A -2
H20D H 0.4825(8) 0.080(4) -0.3806(15) 0.063 Uiso 0.266(3) 1 calc GR . . A -2
H20E H 0.536(4) 0.0083(16) -0.3618(8) 0.063 Uiso 0.266(3) 1 calc GR . . A -2
H20F H 0.445(4) -0.001(2) -0.408(4) 0.063 Uiso 0.266(3) 1 calc GR . . A -2
O3A O 0.6151(6) -0.5231(6) -0.2155(6) 0.0499(19) Uani 0.467(7) 1 d D . . A 1
C31A C 0.6977(5) -0.5072(5) -0.1965(7) 0.0636(7) Uani 0.467(7) 1 d D . . A 1
H31A H 0.721478 -0.455570 -0.158331 0.076 Uiso 0.467(7) 1 calc R . . A 1
H31B H 0.696492 -0.499943 -0.255820 0.076 Uiso 0.467(7) 1 calc R . . A 1
C32A C 0.7522(7) -0.5830(6) -0.1423(10) 0.0636(7) Uani 0.467(7) 1 d D . . A 1
H32A H 0.771541 -0.613544 -0.179284 0.076 Uiso 0.467(7) 1 calc R . . A 1
H32B H 0.803380 -0.565694 -0.081465 0.076 Uiso 0.467(7) 1 calc R . . A 1
C33A C 0.6929(6) -0.6365(7) -0.1272(11) 0.0636(7) Uani 0.467(7) 1 d D . . A 1
H33A H 0.693600 -0.695113 -0.146364 0.076 Uiso 0.467(7) 1 calc R . . A 1
H33B H 0.711696 -0.636272 -0.059899 0.076 Uiso 0.467(7) 1 calc R . . A 1
C34A C 0.6122(5) -0.6040(5) -0.1803(7) 0.0636(7) Uani 0.467(7) 1 d D . . A 1
H34A H 0.586196 -0.599124 -0.141743 0.076 Uiso 0.467(7) 1 calc R . . A 1
H34B H 0.575769 -0.642056 -0.233693 0.076 Uiso 0.467(7) 1 calc R . . A 1
O3B O 0.6245(6) -0.5081(6) -0.1821(6) 0.059(2) Uani 0.533(7) 1 d D . . A 2
C31B C 0.6283(4) -0.5815(4) -0.1393(6) 0.0636(7) Uani 0.533(7) 1 d D . . A 2
H31C H 0.573462 -0.612639 -0.176909 0.076 Uiso 0.533(7) 1 calc R . . A 2
H31D H 0.638509 -0.570862 -0.076046 0.076 Uiso 0.533(7) 1 calc R . . A 2
C32B C 0.7065(6) -0.6351(6) -0.1310(9) 0.0636(7) Uani 0.533(7) 1 d D . . A 2
H32C H 0.742473 -0.660872 -0.068021 0.076 Uiso 0.533(7) 1 calc R . . A 2
H32D H 0.685607 -0.679223 -0.179880 0.076 Uiso 0.533(7) 1 calc R . . A 2
C33B C 0.7545(6) -0.5669(5) -0.1471(9) 0.0636(7) Uani 0.533(7) 1 d D . . A 2
H33C H 0.815652 -0.565630 -0.095053 0.076 Uiso 0.533(7) 1 calc R . . A 2
H33D H 0.751752 -0.576421 -0.206983 0.076 Uiso 0.533(7) 1 calc R . . A 2
C34B C 0.7139(4) -0.4924(4) -0.1507(6) 0.0636(7) Uani 0.533(7) 1 d D . . A 2
H34C H 0.716754 -0.452988 -0.194620 0.076 Uiso 0.533(7) 1 calc R . . A 2
H34D H 0.743736 -0.466193 -0.087528 0.076 Uiso 0.533(7) 1 calc R . . A 2

loop_
_atom_site_aniso_label
_atom_site_aniso_U_11
_atom_site_aniso_U_22
_atom_site_aniso_U_33
_atom_site_aniso_U_23
_atom_site_aniso_U_13
_atom_site_aniso_U_12
Mn1 0.0278(2) 0.0205(2) 0.0410(3) 0.000 0.02414(19) 0.000
K1 0.0339(3) 0.0241(3) 0.0519(4) 0.000 0.0228(3) 0.000
O1 0.0385(8) 0.0302(7) 0.0345(7) -0.0014(6) 0.0263(6) -0.0055(6)
C1 0.0355(11) 0.0475(12) 0.0340(10) -0.0033(9) 0.0239(9) -0.0073(9)
C2 0.0294(12) 0.114(3) 0.0354(12) -0.0033(14) 0.0155(10) -0.0045(14)
C3 0.0490(18) 0.161(4) 0.070(2) -0.053(2) 0.0340(17) -0.045(2)
C4 0.0485(17) 0.185(5) 0.0320(14) 0.009(2) 0.0142(13) 0.015(2)
C5 0.0328(13) 0.120(3) 0.0524(16) 0.0224(17) 0.0187(12) 0.0283(16)
C6 0.0302(10) 0.0406(11) 0.0413(11) 0.0125(9) 0.0239(9) 0.0043(8)
C7 0.0483(14) 0.0641(16) 0.0533(14) 0.0175(12) 0.0391(12) 0.0104(12)
C8 0.0485(14) 0.0420(13) 0.0756(18) 0.0227(12) 0.0432(14) 0.0061(10)
C9 0.0298(10) 0.0432(12) 0.0479(13) 0.0070(10) 0.0209(10) 0.0062(9)
C10 0.080(2) 0.0548(15) 0.0652(17) -0.0254(13) 0.0585(16) -0.0246(14)
O2A 0.042(8) 0.0224(9) 0.021(7) -0.0014(14) 0.015(5) -0.0013(17)
C11A 0.0400(10) 0.0338(9) 0.0645(16) 0.0003(13) 0.0363(11) 0.0009(11)
C12A 0.0400(10) 0.0338(9) 0.0645(16) 0.0003(13) 0.0363(11) 0.0009(11)
C13A 0.0400(10) 0.0338(9) 0.0645(16) 0.0003(13) 0.0363(11) 0.0009(11)
C14A 0.0400(10) 0.0338(9) 0.0645(16) 0.0003(13) 0.0363(11) 0.0009(11)
C15A 0.0400(10) 0.0338(9) 0.0645(16) 0.0003(13) 0.0363(11) 0.0009(11)
C16A 0.0400(10) 0.0338(9) 0.0645(16) 0.0003(13) 0.0363(11) 0.0009(11)
C17A 0.0400(10) 0.0338(9) 0.0645(16) 0.0003(13) 0.0363(11) 0.0009(11)
C18A 0.0400(10) 0.0338(9) 0.0645(16) 0.0003(13) 0.0363(11) 0.0009(11)
C19A 0.0400(10) 0.0338(9) 0.0645(16) 0.0003(13) 0.0363(11) 0.0009(11)
C20A 0.0400(10) 0.0338(9) 0.0645(16) 0.0003(13) 0.0363(11) 0.0009(11)
C11B 0.0400(10) 0.0338(9) 0.0645(16) 0.0003(13) 0.0363(11) 0.0009(11)
C12B 0.0400(10) 0.0338(9) 0.0645(16) 0.0003(13) 0.0363(11) 0.0009(11)
C13B 0.0400(10) 0.0338(9) 0.0645(16) 0.0003(13) 0.0363(11) 0.0009(11)
C14B 0.0400(10) 0.0338(9) 0.0645(16) 0.0003(13) 0.0363(11) 0.0009(11)
C15B 0.0400(10) 0.0338(9) 0.0645(16) 0.0003(13) 0.0363(11) 0.0009(11)
C16B 0.0400(10) 0.0338(9) 0.0645(16) 0.0003(13) 0.0363(11) 0.0009(11)
C17B 0.0400(10) 0.0338(9) 0.0645(16) 0.0003(13) 0.0363(11) 0.0009(11)
C18B 0.0400(10) 0.0338(9) 0.0645(16) 0.0003(13) 0.0363(11) 0.0009(11)
C19B 0.0400(10) 0.0338(9) 0.0645(16) 0.0003(13) 0.0363(11) 0.0009(11)
C20B 0.0400(10) 0.0338(9) 0.0645(16) 0.0003(13) 0.0363(11) 0.0009(11)
O3A 0.047(3) 0.047(4) 0.071(5) 0.028(4) 0.042(4) 0.020(3)
C31A 0.0543(13) 0.0517(13) 0.0915(17) 0.0286(13) 0.0433(13) 0.0084(11)
C32A 0.0543(13) 0.0517(13) 0.0915(17) 0.0286(13) 0.0433(13) 0.0084(11)
C33A 0.0543(13) 0.0517(13) 0.0915(17) 0.0286(13) 0.0433(13) 0.0084(11)
C34A 0.0543(13) 0.0517(13) 0.0915(17) 0.0286(13) 0.0433(13) 0.0084(11)
O3B 0.056(3) 0.064(4) 0.076(5) 0.027(4) 0.047(4) 0.024(3)
C31B 0.0543(13) 0.0517(13) 0.0915(17) 0.0286(13) 0.0433(13) 0.0084(11)
C32B 0.0543(13) 0.0517(13) 0.0915(17) 0.0286(13) 0.0433(13) 0.0084(11)
C33B 0.0543(13) 0.0517(13) 0.0915(17) 0.0286(13) 0.0433(13) 0.0084(11)
C34B 0.0543(13) 0.0517(13) 0.0915(17) 0.0286(13) 0.0433(13) 0.0084(11)

loop_
_atom_type_symbol
_atom_type_description
_atom_type_scat_dispersion_real
_atom_type_scat_dispersion_imag
_atom_type_scat_source
C C 0.0033 0.0016 'International Tables Vol C Tables 4.2.6.8 and 6.1.1.4'
H H 0.0000 0.0000 'International Tables Vol C Tables 4.2.6.8 and 6.1.1.4'
O O 0.0106 0.0060 'International Tables Vol C Tables 4.2.6.8 and 6.1.1.4'
K K 0.2009 0.2494 'International Tables Vol C Tables 4.2.6.8 and 6.1.1.4'
Mn Mn 0.3368 0.7283 'International Tables Vol C Tables 4.2.6.8 and 6.1.1.4'

loop_
_geom_angle_atom_site_label_1
_geom_angle_atom_site_label_2
_geom_angle_atom_site_label_3
_geom_angle
_geom_angle_site_symmetry_1
_geom_angle_site_symmetry_3
O1 Mn1 K1 48.83(4) 2_654 .
O1 Mn1 K1 48.83(4) . .
O1 Mn1 O1 97.66(8) 2_654 .
O2A Mn1 K1 174.9(4) 2_654 .
O2A Mn1 K1 174.9(4) . .
O2A Mn1 O1 128.2(8) 2_654 2_654
O2A Mn1 O1 133.9(9) . 2_654
O2A Mn1 O1 128.2(8) . .
O2A Mn1 O1 133.9(8) 2_654 .
O2A Mn1 O2A 10.3(9) 2_654 .
Mn1 K1 C5 81.79(7) . 2_654
Mn1 K1 C5 81.79(7) . .
O1 K1 Mn1 35.35(3) . .
O1 K1 Mn1 35.35(3) 2_654 .
O1 K1 O1 70.69(6) 2_654 .
O1 K1 C5 111.78(8) . 2_654
O1 K1 C5 52.85(7) . .
O1 K1 C5 111.78(8) 2_654 .
O1 K1 C5 52.85(7) 2_654 2_654
O1 K1 O3A 120.6(2) 2_654 .
O1 K1 O3A 132.3(2) . .
O1 K1 O3A 132.3(2) 2_654 2_654
O1 K1 O3A 120.6(2) . 2_654
O1 K1 O3B 124.4(2) . 2_654
O1 K1 O3B 121.5(2) . .
O1 K1 O3B 121.5(2) 2_654 2_654
O1 K1 O3B 124.4(2) 2_654 .
C5 K1 C5 163.58(14) . 2_654
O3A K1 Mn1 136.5(2) . .
O3A K1 Mn1 136.5(2) 2_654 .
O3A K1 C5 82.71(19) 2_654 2_654
O3A K1 C5 109.51(18) 2_654 .
O3A K1 C5 82.71(19) . .
O3A K1 C5 109.51(18) . 2_654
O3A K1 O3A 87.0(5) 2_654 .
O3B K1 Mn1 131.8(3) 2_654 .
O3B K1 Mn1 131.8(3) . .
O3B K1 C5 120.85(18) 2_654 .
O3B K1 C5 71.18(19) . .
O3B K1 O3B 96.5(5) 2_654 .
Mn1 O1 K1 95.82(5) . .
C1 O1 Mn1 132.34(13) . .
C1 O1 K1 131.35(13) . .
O1 C1 C2 106.76(18) . .
O1 C1 C6 108.30(17) . .
O1 C1 C10 108.62(18) . .
C6 C1 C2 117.2(2) . .
C10 C1 C2 109.1(2) . .
C10 C1 C6 106.56(18) . .
C3 C2 C1 108.2(3) . .
C4 C2 C1 114.4(2) . .
C4 C2 C3 106.7(3) . .
C5 C2 C1 112.2(2) . .
C5 C2 C3 106.3(3) . .
C5 C2 C4 108.6(3) . .
C2 C3 H3A 109.5 . .
C2 C3 H3B 109.5 . .
C2 C3 H3C 109.5 . .
H3A C3 H3B 109.5 . .
H3A C3 H3C 109.5 . .
H3B C3 H3C 109.5 . .
C2 C4 H4A 109.5 . .
C2 C4 H4B 109.5 . .
C2 C4 H4C 109.5 . .
H4A C4 H4B 109.5 . .
H4A C4 H4C 109.5 . .
H4B C4 H4C 109.5 . .
K1 C5 H5A 37.1 . .
K1 C5 H5B 138.2 . .
K1 C5 H5C 76.2 . .
C2 C5 K1 106.97(16) . .
C2 C5 H5A 109.5 . .
C2 C5 H5B 109.5 . .
C2 C5 H5C 109.5 . .
H5A C5 H5B 109.5 . .
H5A C5 H5C 109.5 . .
H5B C5 H5C 109.5 . .
C7 C6 C1 113.7(2) . .
C8 C6 C1 114.85(18) . .
C8 C6 C7 106.97(19) . .
C8 C6 C9 106.1(2) . .
C9 C6 C1 108.45(17) . .
C9 C6 C7 106.17(18) . .
C6 C7 H7A 109.5 . .
C6 C7 H7B 109.5 . .
C6 C7 H7C 109.5 . .
H7A C7 H7B 109.5 . .
H7A C7 H7C 109.5 . .
H7B C7 H7C 109.5 . .
C6 C8 H8A 109.5 . .
C6 C8 H8B 109.5 . .
C6 C8 H8C 109.5 . .
H8A C8 H8B 109.5 . .
H8A C8 H8C 109.5 . .
H8B C8 H8C 109.5 . .
C6 C9 H9A 109.5 . .
C6 C9 H9B 109.5 . .
C6 C9 H9C 109.5 . .
H9A C9 H9B 109.5 . .
H9A C9 H9C 109.5 . .
H9B C9 H9C 109.5 . .
C1 C10 H10A 109.5 . .
C1 C10 H10B 109.5 . .
C1 C10 H10C 109.5 . .
H10A C10 H10B 109.5 . .
H10A C10 H10C 109.5 . .
H10B C10 H10C 109.5 . .
O2A O2A Mn1 84.9(4) 2_654 .
O2A O2A C11A 93(2) 2_654 .
O2A O2A C11B 76.4(19) 2_654 .
C11A O2A Mn1 168(2) . .
C11B O2A Mn1 158.8(13) . .
O2A C11A C12A 103.7(16) . .
O2A C11A C16A 114.2(13) . .
O2A C11A C20A 105.7(13) . .
C16A C11A C12A 120.2(10) . .
C16A C11A C20A 108.5(10) . .
C20A C11A C12A 103.1(10) . .
C13A C12A C11A 110.0(10) . .
C13A C12A C14A 110.7(11) . .
C14A C12A C11A 109.3(10) . .
C15A C12A C11A 110.6(11) . .
C15A C12A C13A 104.7(10) . .
C15A C12A C14A 111.4(11) . .
C12A C13A H13A 109.5 . .
C12A C13A H13B 109.5 . .
C12A C13A H13C 109.5 . .
H13A C13A H13B 109.5 . .
H13A C13A H13C 109.5 . .
H13B C13A H13C 109.5 . .
C12A C14A H14A 109.5 . .
C12A C14A H14B 109.5 . .
C12A C14A H14C 109.5 . .
H14A C14A H14B 109.5 . .
H14A C14A H14C 109.5 . .
H14B C14A H14C 109.5 . .
C12A C15A H15A 109.5 . .
C12A C15A H15B 109.5 . .
C12A C15A H15C 109.5 . .
H15A C15A H15B 109.5 . .
H15A C15A H15C 109.5 . .
H15B C15A H15C 109.5 . .
C11A C16A C17A 111.1(10) . .
C11A C16A C19A 114.9(12) . .
C17A C16A C19A 109.3(10) . .
C18A C16A C11A 112.1(10) . .
C18A C16A C17A 104.5(11) . .
C18A C16A C19A 104.3(10) . .
C16A C17A H17A 109.5 . .
C16A C17A H17B 109.5 . .
C16A C17A H17C 109.5 . .
H17A C17A H17B 109.5 . .
H17A C17A H17C 109.5 . .
H17B C17A H17C 109.5 . .
C16A C18A H18A 109.5 . .
C16A C18A H18B 109.5 . .
C16A C18A H18C 109.5 . .
H18A C18A H18B 109.5 . .
H18A C18A H18C 109.5 . .
H18B C18A H18C 109.5 . .
C16A C19A H19A 109.5 . .
C16A C19A H19B 109.5 . .
C16A C19A H19C 109.5 . .
H19A C19A H19B 109.5 . .
H19A C19A H19C 109.5 . .
H19B C19A H19C 109.5 . .
C11A C20A H20A 109.5 . .
C11A C20A H20B 109.5 . .
C11A C20A H20C 109.5 . .
H20A C20A H20B 109.5 . .
H20A C20A H20C 109.5 . .
H20B C20A H20C 109.5 . .
O2A C11B C12B 105.1(15) . .
O2A C11B C16B 106.7(10) . .
O2A C11B C20B 112.1(14) . .
C16B C11B C12B 118.3(9) . .
C20B C11B C12B 108.5(9) . .
C20B C11B C16B 106.2(8) . .
C13B C12B C11B 107.8(9) . .
C14B C12B C11B 115.3(9) . .
C14B C12B C13B 107.0(9) . .
C15B C12B C11B 114.8(9) . .
C15B C12B C13B 105.0(8) . .
C15B C12B C14B 106.2(9) . .
C12B C13B H13D 109.5 . .
C12B C13B H13E 109.5 . .
C12B C13B H13F 109.5 . .
H13D C13B H13E 109.5 . .
H13D C13B H13F 109.5 . .
H13E C13B H13F 109.5 . .
C12B C14B H14D 109.5 . .
C12B C14B H14E 109.5 . .
C12B C14B H14F 109.5 . .
H14D C14B H14E 109.5 . .
H14D C14B H14F 109.5 . .
H14E C14B H14F 109.5 . .
C12B C15B H15D 109.5 . .
C12B C15B H15E 109.5 . .
C12B C15B H15F 109.5 . .
H15D C15B H15E 109.5 . .
H15D C15B H15F 109.5 . .
H15E C15B H15F 109.5 . .
C11B C16B C19B 115.2(8) . .
C17B C16B C11B 112.0(8) . .
C17B C16B C19B 103.9(8) . .
C18B C16B C11B 111.5(8) . .
C18B C16B C17B 105.4(8) . .
C18B C16B C19B 108.1(7) . .
C16B C17B H17D 109.5 . .
C16B C17B H17E 109.5 . .
C16B C17B H17F 109.5 . .
H17D C17B H17E 109.5 . .
H17D C17B H17F 109.5 . .
H17E C17B H17F 109.5 . .
C16B C18B H18D 109.5 . .
C16B C18B H18E 109.5 . .
C16B C18B H18F 109.5 . .
H18D C18B H18E 109.5 . .
H18D C18B H18F 109.5 . .
H18E C18B H18F 109.5 . .
C16B C19B H19D 109.5 . .
C16B C19B H19E 109.5 . .
C16B C19B H19F 109.5 . .
H19D C19B H19E 109.5 . .
H19D C19B H19F 109.5 . .
H19E C19B H19F 109.5 . .
C11B C20B H20D 109.5 . .
C11B C20B H20E 109.5 . .
C11B C20B H20F 109.5 . .
H20D C20B H20E 109.5 . .
H20D C20B H20F 109.5 . .
H20E C20B H20F 109.5 . .
C31A O3A K1 122.9(6) . .
C31A O3A C34A 110.1(6) . .
C34A O3A K1 123.2(6) . .
O3A C31A H31A 110.5 . .
O3A C31A H31B 110.5 . .
O3A C31A C32A 106.3(7) . .
H31A C31A H31B 108.7 . .
C32A C31A H31A 110.5 . .
C32A C31A H31B 110.5 . .
C31A C32A H32A 110.9 . .
C31A C32A H32B 110.9 . .
H32A C32A H32B 108.9 . .
C33A C32A C31A 104.3(8) . .
C33A C32A H32A 110.9 . .
C33A C32A H32B 110.9 . .
C32A C33A H33A 110.2 . .
C32A C33A H33B 110.2 . .
H33A C33A H33B 108.5 . .
C34A C33A C32A 107.7(8) . .
C34A C33A H33A 110.2 . .
C34A C33A H33B 110.2 . .
O3A C34A H34A 109.6 . .
O3A C34A H34B 109.6 . .
C33A C34A O3A 110.4(7) . .
C33A C34A H34A 109.6 . .
C33A C34A H34B 109.6 . .
H34A C34A H34B 108.1 . .
C31B O3B K1 126.5(6) . .
C31B O3B C34B 103.1(6) . .
C34B O3B K1 127.2(6) . .
O3B C31B H31C 110.3 . .
O3B C31B H31D 110.3 . .
O3B C31B C32B 107.3(6) . .
H31C C31B H31D 108.5 . .
C32B C31B H31C 110.3 . .
C32B C31B H31D 110.3 . .
C31B C32B H32C 111.7 . .
C31B C32B H32D 111.7 . .
H32C C32B H32D 109.5 . .
C33B C32B C31B 100.3(7) . .
C33B C32B H32C 111.7 . .
C33B C32B H32D 111.7 . .
C32B C33B H33C 110.5 . .
C32B C33B H33D 110.5 . .
H33C C33B H33D 108.7 . .
C34B C33B C32B 106.0(8) . .
C34B C33B H33C 110.5 . .
C34B C33B H33D 110.5 . .
O3B C34B H34C 109.6 . .
O3B C34B H34D 109.6 . .
C33B C34B O3B 110.1(6) . .
C33B C34B H34C 109.6 . .
C33B C34B H34D 109.6 . .
H34C C34B H34D 108.2 . .

loop_
_geom_bond_atom_site_label_1
_geom_bond_atom_site_label_2
_geom_bond_distance
_geom_bond_site_symmetry_2
Mn1 K1 3.3891(7) .
Mn1 O1 1.9708(14) 2_654
Mn1 O1 1.9709(14) .
Mn1 O2A 1.884(3) .
Mn1 O2A 1.884(3) 2_654
K1 O1 2.5643(15) .
K1 O1 2.5643(15) 2_654
K1 C5 3.416(3) 2_654
K1 C5 3.416(3) .
K1 O3A 2.711(8) 2_654
K1 O3A 2.711(8) .
K1 O3B 2.592(8) 2_654
K1 O3B 2.592(8) .
O1 C1 1.406(2) .
C1 C2 1.590(4) .
C1 C6 1.590(3) .
C1 C10 1.547(4) .
C2 C3 1.551(5) .
C2 C4 1.543(4) .
C2 C5 1.536(5) .
C3 H3A 0.95(3) .
C3 H3B 0.95(3) .
C3 H3C 0.95(3) .
C4 H4A 0.96(3) .
C4 H4B 0.96(3) .
C4 H4C 0.96(3) .
C5 H5A 0.95(2) .
C5 H5B 0.95(2) .
C5 H5C 0.95(2) .
C6 C7 1.542(3) .
C6 C8 1.536(3) .
C6 C9 1.541(3) .
C7 H7A 0.986(19) .
C7 H7B 0.986(19) .
C7 H7C 0.986(19) .
C8 H8A 0.967(18) .
C8 H8B 0.967(18) .
C8 H8C 0.967(18) .
C9 H9A 0.974(17) .
C9 H9B 0.974(17) .
C9 H9C 0.974(17) .
C10 H10A 0.950(19) .
C10 H10B 0.950(19) .
C10 H10C 0.950(19) .
O2A O2A 0.34(3) 2_654
O2A C11A 1.367(18) .
O2A C11B 1.419(16) .
C11A C12A 1.605(14) .
C11A C16A 1.548(15) .
C11A C20A 1.564(12) .
C12A C13A 1.532(14) .
C12A C14A 1.549(14) .
C12A C15A 1.524(13) .
C13A H13A 1.04(10) .
C13A H13B 1.04(10) .
C13A H13C 1.04(10) .
C14A H14A 1.27(8) .
C14A H14B 1.27(8) .
C14A H14C 1.27(9) .
C15A H15A 1.05(10) .
C15A H15B 1.05(10) .
C15A H15C 1.05(10) .
C16A C17A 1.582(15) .
C16A C18A 1.531(13) .
C16A C19A 1.602(15) .
C17A H17A 1.08(9) .
C17A H17B 1.08(9) .
C17A H17C 1.08(9) .
C18A H18A 1.07(9) .
C18A H18B 1.07(9) .
C18A H18C 1.07(9) .
C19A H19A 0.95(9) .
C19A H19B 0.95(9) .
C19A H19C 0.95(9) .
C20A H20A 1.13(9) .
C20A H20B 1.13(9) .
C20A H20C 1.13(9) .
C11B C12B 1.598(12) .
C11B C16B 1.565(13) .
C11B C20B 1.559(11) .
C12B C13B 1.542(13) .
C12B C14B 1.541(12) .
C12B C15B 1.526(13) .
C13B H13D 0.99(8) .
C13B H13E 0.99(8) .
C13B H13F 0.99(8) .
C14B H14D 0.70(8) .
C14B H14E 0.70(8) .
C14B H14F 0.70(8) .
C15B H15D 1.02(8) .
C15B H15E 1.02(8) .
C15B H15F 1.02(8) .
C16B C17B 1.564(12) .
C16B C18B 1.530(11) .
C16B C19B 1.592(12) .
C17B H17D 0.91(7) .
C17B H17E 0.91(7) .
C17B H17F 0.91(7) .
C18B H18D 1.07(8) .
C18B H18E 1.07(8) .
C18B H18F 1.07(8) .
C19B H19D 1.05(7) .
C19B H19E 1.05(7) .
C19B H19F 1.05(7) .
C20B H20D 0.87(7) .
C20B H20E 0.87(7) .
C20B H20F 0.87(7) .
O3A C31A 1.396(12) .
O3A C34A 1.429(12) .
C31A H31A 0.9900 .
C31A H31B 0.9900 .
C31A C32A 1.522(10) .
C32A H32A 0.9900 .
C32A H32B 0.9900 .
C32A C33A 1.506(8) .
C33A H33A 0.9900 .
C33A H33B 0.9900 .
C33A C34A 1.359(11) .
C34A H34A 0.9900 .
C34A H34B 0.9900 .
O3B C31B 1.354(11) .
O3B C34B 1.452(12) .
C31B H31C 0.9900 .
C31B H31D 0.9900 .
C31B C32B 1.609(10) .
C32B H32C 0.9900 .
C32B H32D 0.9900 .
C32B C33B 1.509(7) .
C33B H33C 0.9900 .
C33B H33D 0.9900 .
C33B C34B 1.386(10) .
C34B H34C 0.9900 .
C34B H34D 0.9900 .
